data_4001395
loop_
_publ_author_name
'Chizmeshya, A. V. G.'
'Ritter, C. J.'
'Groy, T. L.'
'Tice, J. B.'
'Kouvetakis, J.'

_publ_section_title
;
 Synthesis of Molecular Adducts of Beryllium, Boron, and Gallium Cyanides:
 Theoretical and Experimental Correlations between Solid-State and
 Molecular Analogues
;
_journal_issue 24
_journal_name_full 'Chemistry of Materials'
_journal_page_first 5890
_journal_paper_doi 10.1021/cm071275h
_journal_volume 19
_journal_year 2007
_chemical_formula_moiety 'C8 H5 B N4'
_chemical_formula_sum 'C8 H5 B N4'
_chemical_formula_weight 167.97
_chemical_name_systematic
; 
 ? 
;
_space_group_IT_number 14
_symmetry_cell_setting monoclinic
_symmetry_space_group_name_Hall '-P 2yn'
_symmetry_space_group_name_H-M 'P 1 21/n 1'
_atom_sites_solution_hydrogens geom
_atom_sites_solution_primary direct
_atom_sites_solution_secondary difmap
_audit_creation_method SHELXL-97
_cell_angle_alpha 90.00
_cell_angle_beta 101.176(2)
_cell_angle_gamma 90.00
_cell_formula_units_Z 4
_cell_length_a 6.4509(7)
_cell_length_b 15.3058(15)
_cell_length_c 9.4335(9)
_cell_measurement_reflns_used 3293
_cell_measurement_temperature 298(2)
_cell_measurement_theta_max 27.395
_cell_measurement_theta_min 2.197
_cell_volume 913.76(16)
_computing_cell_refinement 'SAINT V6.28A'
_computing_data_collection 'SMART V5.625'
_computing_data_reduction 'SAINT V6.28A'
_computing_molecular_graphics 'Bruker SHELXTL Ver. 6.12 (2001)'
_computing_publication_material 'Bruker SHELXTL Ver. 6.12 (2001)'
_computing_structure_refinement 'SHELXL-97 (Sheldrick, 1997)'
_computing_structure_solution 'SHELXS-97 (Sheldrick, 1990)'
_diffrn_ambient_temperature 298(2)
_diffrn_measured_fraction_theta_full 1.000
_diffrn_measured_fraction_theta_max 1.000
_diffrn_measurement_device_type 'Bruker SMART APEX'
_diffrn_measurement_method '\w scan'
_diffrn_radiation_monochromator graphite
_diffrn_radiation_source 'fine-focus sealed tube'
_diffrn_radiation_type MoK\a
_diffrn_radiation_wavelength 0.71073
_diffrn_reflns_av_R_equivalents 0.0389
_diffrn_reflns_av_sigmaI/netI 0.0288
_diffrn_reflns_limit_h_max 7
_diffrn_reflns_limit_h_min -7
_diffrn_reflns_limit_k_max 18
_diffrn_reflns_limit_k_min -18
_diffrn_reflns_limit_l_max 11
_diffrn_reflns_limit_l_min -11
_diffrn_reflns_number 7275
_diffrn_reflns_theta_full 25.03
_diffrn_reflns_theta_max 25.03
_diffrn_reflns_theta_min 2.57
_diffrn_standards_decay_% 0.00
_exptl_absorpt_coefficient_mu 0.079
_exptl_absorpt_correction_T_max 1.000
_exptl_absorpt_correction_T_min 0.970
_exptl_absorpt_correction_type empirical
_exptl_absorpt_process_details 'Bruker SADABS'
_exptl_crystal_colour Colorless
_exptl_crystal_density_diffrn 1.221
_exptl_crystal_density_method 'not measured'
_exptl_crystal_description Plate
_exptl_crystal_F_000 344
_exptl_crystal_size_max 0.377
_exptl_crystal_size_mid 0.282
_exptl_crystal_size_min 0.036
_refine_diff_density_max 0.134
_refine_diff_density_min -0.213
_refine_diff_density_rms 0.044
_refine_ls_extinction_method none
_refine_ls_goodness_of_fit_ref 1.025
_refine_ls_hydrogen_treatment constr
_refine_ls_matrix_type full
_refine_ls_number_parameters 121
_refine_ls_number_reflns 1615
_refine_ls_number_restraints 0
_refine_ls_restrained_S_all 1.025
_refine_ls_R_factor_all 0.0644
_refine_ls_R_factor_gt 0.0497
_refine_ls_shift/su_max 0.000
_refine_ls_shift/su_mean 0.000
_refine_ls_structure_factor_coef Fsqd
_refine_ls_weighting_details 'calc w=1/[\s^2^(Fo^2^)+(0.0744P)^2^+0.0382P] where P=(Fo^2^+2Fc^2^)/3'
_refine_ls_weighting_scheme calc
_refine_ls_wR_factor_gt 0.1210
_refine_ls_wR_factor_ref 0.1286
_reflns_number_gt 1227
_reflns_number_total 1615
_reflns_threshold_expression >2sigma(I)
_cod_data_source_file cm071275h-file001.cif
_cod_data_source_block p21n
_cod_depositor_comments
;
The following automatic conversions were performed:

'_symmetry_cell_setting' value 'Monoclinic' changed to 'monoclinic'
according to /home/saulius/struct/CIF-dictionaries/cif_core.dic
dictionary named 'cif_core.dic' version 2.4.1 from
2010-06-29.

'_exptl_absorpt_correction_type' value 'Empirical'
changed to 'empirical' according to
/home/saulius/struct/CIF-dictionaries/cif_core.dic dictionary named
'cif_core.dic' version 2.4.1 from 2010-06-29.

Automatic conversion script
Id: cif_fix_values 1715 2011-07-08 13:25:40Z adriana 
;
_cod_original_sg_symbol_H-M P2(1)/n
_cod_database_code 4001395

loop_
_symmetry_equiv_pos_as_xyz
'x, y, z'
'-x+1/2, y+1/2, -z+1/2'
'-x, -y, -z'
'x-1/2, -y-1/2, z-1/2'

loop_
_atom_site_label
_atom_site_type_symbol
_atom_site_fract_x
_atom_site_fract_y
_atom_site_fract_z
_atom_site_U_iso_or_equiv
_atom_site_adp_type
_atom_site_occupancy
_atom_site_symmetry_multiplicity
_atom_site_calc_flag
_atom_site_refinement_flags
_atom_site_disorder_assembly
_atom_site_disorder_group
B B 0.0913(3) 0.28768(12) 0.79804(19) 0.0513(5) Uani 1 1 d . . .
C1 C -0.0265(3) 0.33522(11) 0.6551(2) 0.0574(7) Uani 0.94(2) 1 d P A 1
N1 N -0.1037(3) 0.37118(11) 0.5535(2) 0.0839(7) Uani 0.94(2) 1 d P A 1
N1' N -0.0265(3) 0.33522(11) 0.6551(2) 0.0574(7) Uani 0.06(2) 1 d P A 2
C1' C -0.1037(3) 0.37118(11) 0.5535(2) 0.0839(7) Uani 0.06(2) 1 d P A 2
C2 C 0.0363(3) 0.33550(13) 0.9343(2) 0.0687(8) Uani 0.94(3) 1 d P A 3
N2 N 0.0006(4) 0.37264(14) 1.0306(2) 0.1066(9) Uani 0.94(3) 1 d P A 3
N2' N 0.0363(3) 0.33550(13) 0.9343(2) 0.0687(8) Uani 0.06(3) 1 d P A 4
C2' C 0.0006(4) 0.37264(14) 1.0306(2) 0.1066(9) Uani 0.06(3) 1 d P A 4
C3 C 0.3373(3) 0.29628(11) 0.8040(2) 0.0693(8) Uani 0.96(2) 1 d P A 5
N3 N 0.5119(3) 0.30569(12) 0.8066(3) 0.1099(10) Uani 0.96(2) 1 d P A 5
N3' N 0.3373(3) 0.29628(11) 0.8040(2) 0.0693(8) Uani 0.04(2) 1 d P A 6
C3' C 0.5119(3) 0.30569(12) 0.8066(3) 0.1099(10) Uani 0.04(2) 1 d P A 6
N5 N 0.02572(19) 0.18871(8) 0.79375(13) 0.0488(4) Uani 1 1 d . A .
C5 C 0.1150(3) 0.13244(12) 0.71548(19) 0.0667(5) Uani 1 1 d . . .
H5 H 0.2167 0.1526 0.6657 0.080 Uiso 1 1 calc R A .
C6 C 0.0607(4) 0.04625(14) 0.7067(2) 0.0787(6) Uani 1 1 d . A .
H6 H 0.1250 0.0081 0.6517 0.094 Uiso 1 1 calc R . .
C7 C -0.0884(3) 0.01648(13) 0.7791(2) 0.0773(6) Uani 1 1 d . . .
H7 H -0.1275 -0.0421 0.7740 0.093 Uiso 1 1 calc R A .
C8 C -0.1789(3) 0.07345(12) 0.8589(2) 0.0731(6) Uani 1 1 d . A .
H8 H -0.2806 0.0542 0.9093 0.088 Uiso 1 1 calc R . .
C9 C -0.1201(3) 0.15900(11) 0.8649(2) 0.0601(5) Uani 1 1 d . . .
H9 H -0.1830 0.1977 0.9198 0.072 Uiso 1 1 calc R A .

loop_
_atom_site_aniso_label
_atom_site_aniso_U_11
_atom_site_aniso_U_22
_atom_site_aniso_U_33
_atom_site_aniso_U_23
_atom_site_aniso_U_13
_atom_site_aniso_U_12
B 0.0502(10) 0.0519(10) 0.0514(10) 0.0040(8) 0.0090(8) -0.0017(8)
C1 0.0625(11) 0.0512(10) 0.0591(13) -0.0021(9) 0.0134(9) 0.0021(8)
N1 0.1046(14) 0.0735(12) 0.0670(12) 0.0141(9) -0.0001(10) 0.0113(10)
N1' 0.0625(11) 0.0512(10) 0.0591(13) -0.0021(9) 0.0134(9) 0.0021(8)
C1' 0.1046(14) 0.0735(12) 0.0670(12) 0.0141(9) -0.0001(10) 0.0113(10)
C2 0.0759(13) 0.0714(13) 0.0595(14) -0.0065(10) 0.0146(9) -0.0211(10)
N2 0.1338(18) 0.1153(16) 0.0799(14) -0.0393(12) 0.0438(12) -0.0404(13)
N2' 0.0759(13) 0.0714(13) 0.0595(14) -0.0065(10) 0.0146(9) -0.0211(10)
C2' 0.1338(18) 0.1153(16) 0.0799(14) -0.0393(12) 0.0438(12) -0.0404(13)
C3 0.0579(15) 0.0510(10) 0.0976(15) 0.0150(9) 0.0112(10) -0.0026(8)
N3 0.0554(14) 0.0714(13) 0.202(3) 0.0254(13) 0.0233(12) -0.0058(8)
N3' 0.0579(15) 0.0510(10) 0.0976(15) 0.0150(9) 0.0112(10) -0.0026(8)
C3' 0.0554(14) 0.0714(13) 0.202(3) 0.0254(13) 0.0233(12) -0.0058(8)
N5 0.0455(7) 0.0508(8) 0.0491(7) 0.0045(6) 0.0065(6) -0.0005(6)
C5 0.0752(12) 0.0655(12) 0.0651(11) -0.0065(9) 0.0278(9) -0.0063(9)
C6 0.0941(15) 0.0603(12) 0.0861(14) -0.0139(10) 0.0286(11) -0.0010(10)
C7 0.0803(14) 0.0527(11) 0.0984(15) 0.0035(10) 0.0159(12) -0.0061(10)
C8 0.0655(12) 0.0591(12) 0.0993(15) 0.0107(10) 0.0271(10) -0.0057(9)
C9 0.0516(10) 0.0558(10) 0.0758(11) 0.0066(8) 0.0195(8) 0.0022(8)

loop_
_atom_type_symbol
_atom_type_description
_atom_type_scat_dispersion_real
_atom_type_scat_dispersion_imag
_atom_type_scat_source
C C 0.0033 0.0016 'International Tables Vol C Tables 4.2.6.8 and 6.1.1.4'
H H 0.0000 0.0000 'International Tables Vol C Tables 4.2.6.8 and 6.1.1.4'
B B 0.0013 0.0007 'International Tables Vol C Tables 4.2.6.8 and 6.1.1.4'
N N 0.0061 0.0033 'International Tables Vol C Tables 4.2.6.8 and 6.1.1.4'

loop_
_geom_angle_atom_site_label_1
_geom_angle_atom_site_label_2
_geom_angle_atom_site_label_3
_geom_angle
N5 B C2 111.47(13)
N5 B C3 110.15(13)
C2 B C3 108.34(15)
N5 B C1 109.71(13)
C2 B C1 109.41(15)
C3 B C1 107.68(14)
N1 C1 B 177.27(19)
N2 C2 B 177.33(19)
N3 C3 B 177.32(19)
C5 N5 C9 118.63(15)
C5 N5 B 119.54(13)
C9 N5 B 121.82(14)
N5 C5 C6 121.63(17)
N5 C5 H5 119.2
C6 C5 H5 119.2
C7 C6 C5 119.43(18)
C7 C6 H6 120.3
C5 C6 H6 120.3
C8 C7 C6 119.03(18)
C8 C7 H7 120.5
C6 C7 H7 120.5
C7 C8 C9 119.69(18)
C7 C8 H8 120.2
C9 C8 H8 120.2
N5 C9 C8 121.58(17)
N5 C9 H9 119.2
C8 C9 H9 119.2

loop_
_geom_bond_atom_site_label_1
_geom_bond_atom_site_label_2
_geom_bond_distance
B N5 1.571(2)
B C2 1.578(3)
B C3 1.582(3)
B C1 1.590(3)
C1 N1 1.133(2)
C2 N2 1.133(2)
C3 N3 1.131(2)
N5 C5 1.335(2)
N5 C9 1.337(2)
C5 C6 1.363(3)
C5 H5 0.9300
C6 C7 1.362(3)
C6 H6 0.9300
C7 C8 1.356(3)
C7 H7 0.9300
C8 C9 1.361(3)
C8 H8 0.9300
C9 H9 0.9300
